data_4319610
loop_
_publ_author_name
'Fu Qiang Huang'
'James A. Ibers'

_publ_section_title
;
 Syntheses and Structures of the Infinite Chain Compounds Cs4Ti3Se13,
 Rb4Ti3S14, Cs4Ti3S14, Rb4Hf3S14, Rb4Zr3Se14, Cs4Zr3Se14, and Cs4Hf3Se14
;
_journal_name_full 'Inorganic Chemistry'
_journal_page_first 2346
_journal_page_last 2351
_journal_paper_doi 10.1021/ic0011260
_journal_volume 40
_journal_year 2001
_chemical_formula_sum 'Cs4 Se14 Zr3'
_chemical_formula_weight 1910.74
_chemical_name_systematic
; 
 ? 
;
_space_group_IT_number 15
_symmetry_cell_setting monoclinic
_symmetry_space_group_name_Hall '-C 2yc'
_symmetry_space_group_name_H-M 'C 1 2/c 1'
_atom_sites_solution_hydrogens geom
_atom_sites_solution_primary direct
_atom_sites_solution_secondary difmap
_audit_creation_method SHELXL-97
_cell_angle_alpha 90.00
_cell_angle_beta 111.456(4)
_cell_angle_gamma 90.00
_cell_formula_units_Z 4
_cell_length_a 22.826(5)
_cell_length_b 8.8411(19)
_cell_length_c 14.278(3)
_cell_measurement_temperature 153(2)
_cell_volume 2681.7(10)
_computing_structure_refinement 'SHELXL-97 (Sheldrick, 1997)'
_computing_structure_solution 'SHELXS-97 (Sheldrick, 1990)'
_diffrn_ambient_temperature 153(2)
_diffrn_measured_fraction_theta_full 0.940
_diffrn_measured_fraction_theta_max 0.940
_diffrn_radiation_monochromator graphite
_diffrn_radiation_source 'standard-focus sealed tube'
_diffrn_radiation_type MoK\a
_diffrn_radiation_wavelength 0.71073
_diffrn_reflns_av_R_equivalents 0.0503
_diffrn_reflns_av_sigmaI/netI 0.0885
_diffrn_reflns_limit_h_max 22
_diffrn_reflns_limit_h_min -30
_diffrn_reflns_limit_k_max 11
_diffrn_reflns_limit_k_min -11
_diffrn_reflns_limit_l_max 19
_diffrn_reflns_limit_l_min -18
_diffrn_reflns_number 7610
_diffrn_reflns_theta_full 28.24
_diffrn_reflns_theta_max 28.24
_diffrn_reflns_theta_min 1.92
_exptl_absorpt_coefficient_mu 25.486
_exptl_crystal_density_diffrn 4.732
_exptl_crystal_density_method 'not measured'
_exptl_crystal_F_000 3264
_refine_diff_density_max 2.603
_refine_diff_density_min -1.500
_refine_diff_density_rms 0.359
_refine_ls_extinction_method none
_refine_ls_goodness_of_fit_ref 0.821
_refine_ls_hydrogen_treatment mixed
_refine_ls_matrix_type full
_refine_ls_number_parameters 96
_refine_ls_number_reflns 3120
_refine_ls_number_restraints 0
_refine_ls_restrained_S_all 0.821
_refine_ls_R_factor_all 0.0726
_refine_ls_R_factor_gt 0.0411
_refine_ls_shift/su_max 0.000
_refine_ls_shift/su_mean 0.000
_refine_ls_structure_factor_coef Fsqd
_refine_ls_weighting_details
; calc 
 [1.00000+0.00000exp(0.00(sin\q/\l)^2^)]/ 
   [\s^2^(Fo^2^)+0.0000+0.0000*P+(0.0400P)^2^+0.0000sin\q/\l] 
 where P = 1.00000Fo^2^ + 0.00000Fc^2^ 
;
_refine_ls_weighting_scheme calc
_refine_ls_wR_factor_gt 0.0820
_refine_ls_wR_factor_ref 0.0896
_reflns_number_gt 2049
_reflns_number_total 3120
_reflns_threshold_expression >2sigma(I)
_cod_data_source_file ic0011260_6.cif
_cod_data_source_block cszrse
_cod_original_cell_volume 2681.8(10)
_cod_database_code 4319610

loop_
_symmetry_equiv_pos_as_xyz
'x, y, z'
'-x, y, -z+1/2'
'x+1/2, y+1/2, z'
'-x+1/2, y+1/2, -z+1/2'
'-x, -y, -z'
'x, -y, z-1/2'
'-x+1/2, -y+1/2, -z'
'x+1/2, -y+1/2, z-1/2'

loop_
_atom_site_label
_atom_site_type_symbol
_atom_site_fract_x
_atom_site_fract_y
_atom_site_fract_z
_atom_site_U_iso_or_equiv
_atom_site_adp_type
_atom_site_occupancy
_atom_site_symmetry_multiplicity
_atom_site_calc_flag
_atom_site_refinement_flags
_atom_site_disorder_assembly
_atom_site_disorder_group
Cs1 Cs 0.20379(3) 0.17937(8) 0.10991(5) 0.02130(18) Uani 1 1 d . . .
Cs2 Cs 0.43834(4) 0.24475(8) 0.34791(5) 0.02482(19) Uani 1 1 d . . .
Zr1 Zr 0.16758(5) 0.24865(11) 0.41616(7) 0.0125(2) Uani 1 1 d . . .
Zr2 Zr 0.0000 0.23910(16) 0.2500 0.0116(3) Uani 1 2 d S . .
Se1 Se 0.04049(5) 0.15454(12) 0.10164(8) 0.0162(2) Uani 1 1 d . . .
Se2 Se 0.06505(5) 0.41320(12) 0.42116(8) 0.0168(2) Uani 1 1 d . . .
Se3 Se 0.08214(5) 0.01592(12) 0.37123(8) 0.0151(2) Uani 1 1 d . . .
Se4 Se 0.09966(5) 0.34769(12) 0.21281(8) 0.0153(2) Uani 1 1 d . . .
Se5 Se 0.28052(5) 0.28280(13) 0.39380(8) 0.0188(3) Uani 1 1 d . . .
Se6 Se 0.32523(5) 0.48260(12) 0.16511(9) 0.0178(3) Uani 1 1 d . . .
Se7 Se 0.35290(6) 0.05239(13) 0.10438(9) 0.0194(3) Uani 1 1 d . . .

loop_
_atom_site_aniso_label
_atom_site_aniso_U_11
_atom_site_aniso_U_22
_atom_site_aniso_U_33
_atom_site_aniso_U_23
_atom_site_aniso_U_13
_atom_site_aniso_U_12
Cs1 0.0180(4) 0.0244(4) 0.0219(4) -0.0007(3) 0.0078(3) -0.0015(3)
Cs2 0.0322(5) 0.0190(4) 0.0163(4) 0.0005(3) 0.0007(3) -0.0029(3)
Zr1 0.0085(5) 0.0129(5) 0.0123(5) 0.0020(4) -0.0004(4) -0.0008(4)
Zr2 0.0088(7) 0.0144(7) 0.0094(7) 0.000 0.0008(6) 0.000
Se1 0.0145(6) 0.0197(6) 0.0125(6) -0.0023(5) 0.0025(5) 0.0006(5)
Se2 0.0148(6) 0.0197(6) 0.0133(6) -0.0028(5) 0.0022(5) -0.0017(5)
Se3 0.0124(6) 0.0156(5) 0.0146(6) 0.0019(4) 0.0016(5) -0.0006(4)
Se4 0.0132(6) 0.0166(5) 0.0138(6) 0.0013(4) 0.0022(5) -0.0003(4)
Se5 0.0141(6) 0.0256(6) 0.0147(6) -0.0005(5) 0.0026(5) -0.0031(5)
Se6 0.0136(6) 0.0177(6) 0.0208(6) 0.0002(5) 0.0047(5) -0.0008(4)
Se7 0.0179(6) 0.0184(6) 0.0189(6) 0.0000(5) 0.0031(5) 0.0034(5)

loop_
_atom_type_symbol
_atom_type_description
_atom_type_scat_dispersion_real
_atom_type_scat_dispersion_imag
_atom_type_scat_source
Se Se -0.0929 2.2259 'International Tables Vol C Tables 4.2.6.8 and 6.1.1.4'
Zr Zr -2.9673 0.5597 'International Tables Vol C Tables 4.2.6.8 and 6.1.1.4'
Cs Cs -0.3680 2.1192 'International Tables Vol C Tables 4.2.6.8 and 6.1.1.4'

loop_
_geom_angle_atom_site_label_1
_geom_angle_atom_site_label_2
_geom_angle_atom_site_label_3
_geom_angle
_geom_angle_site_symmetry_1
_geom_angle_site_symmetry_3
_geom_angle_publ_flag
Se5 Cs1 Se4 120.70(3) 4_545 . ?
Se5 Cs1 Se7 65.74(3) 4_545 . ?
Se4 Cs1 Se7 156.80(3) . . ?
Se5 Cs1 Se1 92.71(3) 4_545 . ?
Se4 Cs1 Se1 38.42(3) . . ?
Se7 Cs1 Se1 158.29(3) . . ?
Se5 Cs1 Se7 129.04(3) 4_545 7 ?
Se4 Cs1 Se7 89.37(3) . 7 ?
Se7 Cs1 Se7 103.17(3) . 7 ?
Se1 Cs1 Se7 88.17(3) . 7 ?
Se5 Cs1 Se6 130.27(3) 4_545 . ?
Se4 Cs1 Se6 99.78(3) . . ?
Se7 Cs1 Se6 66.07(3) . . ?
Se1 Cs1 Se6 135.52(3) . . ?
Se7 Cs1 Se6 73.90(3) 7 . ?
Se5 Cs1 Se5 103.87(3) 4_545 . ?
Se4 Cs1 Se5 65.44(3) . . ?
Se7 Cs1 Se5 91.55(3) . . ?
Se1 Cs1 Se5 96.42(3) . . ?
Se7 Cs1 Se5 126.67(3) 7 . ?
Se6 Cs1 Se5 66.05(3) . . ?
Se5 Cs1 Se6 67.62(3) 4_545 4_545 ?
Se4 Cs1 Se6 60.44(3) . 4_545 ?
Se7 Cs1 Se6 108.86(3) . 4_545 ?
Se1 Cs1 Se6 61.85(3) . 4_545 ?
Se7 Cs1 Se6 147.97(3) 7 4_545 ?
Se6 Cs1 Se6 118.80(3) . 4_545 ?
Se5 Cs1 Se6 52.90(3) . 4_545 ?
Se5 Cs1 Se3 65.97(3) 4_545 6 ?
Se4 Cs1 Se3 100.13(3) . 6 ?
Se7 Cs1 Se3 102.56(3) . 6 ?
Se1 Cs1 Se3 63.93(3) . 6 ?
Se7 Cs1 Se3 69.04(3) 7 6 ?
Se6 Cs1 Se3 137.37(3) . 6 ?
Se5 Cs1 Se3 156.13(3) . 6 ?
Se6 Cs1 Se3 103.81(3) 4_545 6 ?
Se5 Cs1 Se6 67.09(3) 4_545 7 ?
Se4 Cs1 Se6 131.41(3) . 7 ?
Se7 Cs1 Se6 71.72(3) . 7 ?
Se1 Cs1 Se6 98.31(3) . 7 ?
Se7 Cs1 Se6 62.40(3) 7 7 ?
Se6 Cs1 Se6 107.95(3) . 7 ?
Se5 Cs1 Se6 163.02(3) . 7 ?
Se6 Cs1 Se6 128.98(3) 4_545 7 ?
Se3 Cs1 Se6 34.83(2) 6 7 ?
Se5 Cs1 Cs1 100.79(3) 4_545 7 ?
Se4 Cs1 Cs1 136.11(3) . 7 ?
Se7 Cs1 Cs1 52.55(2) . 7 ?
Se1 Cs1 Cs1 135.36(3) . 7 ?
Se7 Cs1 Cs1 50.62(3) 7 7 ?
Se6 Cs1 Cs1 56.76(2) . 7 ?
Se5 Cs1 Cs1 120.56(3) . 7 ?
Se6 Cs1 Cs1 161.40(3) 4_545 7 ?
Se3 Cs1 Cs1 83.17(3) 6 7 ?
Se6 Cs1 Cs1 51.19(2) 7 7 ?
Se5 Cs1 Zr1 33.54(2) 4_545 6 ?
Se4 Cs1 Zr1 126.63(3) . 6 ?
Se7 Cs1 Zr1 72.14(3) . 6 ?
Se1 Cs1 Zr1 88.54(3) . 6 ?
Se7 Cs1 Zr1 95.66(3) 7 6 ?
Se6 Cs1 Zr1 132.67(3) . 6 ?
Se5 Cs1 Zr1 137.42(3) . 6 ?
Se6 Cs1 Zr1 94.65(3) 4_545 6 ?
Se3 Cs1 Zr1 36.64(2) 6 6 ?
Se6 Cs1 Zr1 35.22(2) 7 6 ?
Cs1 Cs1 Zr1 80.61(3) 7 6 ?
Se6 Cs2 Se2 129.72(4) . 7_556 ?
Se6 Cs2 Se1 127.49(3) . 8_556 ?
Se2 Cs2 Se1 53.37(3) 7_556 8_556 ?
Se6 Cs2 Se4 110.18(3) . 4_545 ?
Se2 Cs2 Se4 76.21(3) 7_556 4_545 ?
Se1 Cs2 Se4 118.94(3) 8_556 4_545 ?
Se6 Cs2 Se1 64.93(3) . 4 ?
Se2 Cs2 Se1 104.28(3) 7_556 4 ?
Se1 Cs2 Se1 64.79(3) 8_556 4 ?
Se4 Cs2 Se1 174.19(4) 4_545 4 ?
Se6 Cs2 Se7 66.27(3) . . ?
Se2 Cs2 Se7 119.90(3) 7_556 . ?
Se1 Cs2 Se7 166.24(3) 8_556 . ?
Se4 Cs2 Se7 48.63(3) 4_545 . ?
Se1 Cs2 Se7 128.16(3) 4 . ?
Se6 Cs2 Se3 37.06(3) . 4 ?
Se2 Cs2 Se3 162.06(3) 7_556 4 ?
Se1 Cs2 Se3 120.23(3) 8_556 4 ?
Se4 Cs2 Se3 117.46(3) 4_545 4 ?
Se1 Cs2 Se3 60.88(3) 4 4 ?
Se7 Cs2 Se3 69.94(3) . 4 ?
Se6 Cs2 Se5 67.07(3) . . ?
Se2 Cs2 Se5 63.28(3) 7_556 . ?
Se1 Cs2 Se5 96.12(3) 8_556 . ?
Se4 Cs2 Se5 88.22(3) 4_545 . ?
Se1 Cs2 Se5 86.89(3) 4 . ?
Se7 Cs2 Se5 89.76(3) . . ?
Se3 Cs2 Se5 103.81(3) 4 . ?
Se6 Cs2 Se3 93.42(3) . 3 ?
Se2 Cs2 Se3 116.72(3) 7_556 3 ?
Se1 Cs2 Se3 63.87(3) 8_556 3 ?
Se4 Cs2 Se3 135.86(3) 4_545 3 ?
Se1 Cs2 Se3 49.24(3) 4 3 ?
Se7 Cs2 Se3 119.22(3) . 3 ?
Se3 Cs2 Se3 62.73(3) 4 3 ?
Se5 Cs2 Se3 135.85(3) . 3 ?
Se6 Cs2 Se2 151.63(3) . 3_545 ?
Se2 Cs2 Se2 74.41(3) 7_556 3_545 ?
Se1 Cs2 Se2 77.21(3) 8_556 3_545 ?
Se4 Cs2 Se2 55.93(3) 4_545 3_545 ?
Se1 Cs2 Se2 129.86(3) 4 3_545 ?
Se7 Cs2 Se2 89.49(3) . 3_545 ?
Se3 Cs2 Se2 122.35(3) 4 3_545 ?
Se5 Cs2 Se2 130.23(3) . 3_545 ?
Se3 Cs2 Se2 85.63(3) 3 3_545 ?
Se6 Cs2 Cs2 89.74(3) . 2_655 ?
Se2 Cs2 Cs2 140.52(3) 7_556 2_655 ?
Se1 Cs2 Cs2 106.97(3) 8_556 2_655 ?
Se4 Cs2 Cs2 90.04(2) 4_545 2_655 ?
Se1 Cs2 Cs2 93.01(2) 4 2_655 ?
Se7 Cs2 Cs2 70.27(3) . 2_655 ?
Se3 Cs2 Cs2 55.06(2) 4 2_655 ?
Se5 Cs2 Cs2 154.43(3) . 2_655 ?
Se3 Cs2 Cs2 52.14(2) 3 2_655 ?
Se2 Cs2 Cs2 67.37(2) 3_545 2_655 ?
Se6 Cs2 Cs1 48.76(2) . 4 ?
Se2 Cs2 Cs1 87.56(3) 7_556 4 ?
Se1 Cs2 Cs1 84.46(3) 8_556 4 ?
Se4 Cs2 Cs1 129.40(3) 4_545 4 ?
Se1 Cs2 Cs1 45.20(2) 4 4 ?
Se7 Cs2 Cs1 108.06(3) . 4 ?
Se3 Cs2 Cs1 74.78(2) 4 4 ?
Se5 Cs2 Cs1 42.65(2) . 4 ?
Se3 Cs2 Cs1 94.33(3) 3 4 ?
Se2 Cs2 Cs1 159.61(3) 3_545 4 ?
Cs2 Cs2 Cs1 127.694(16) 2_655 4 ?
Se5 Zr1 Se6 106.85(5) 7_556 4_545 ?
Se5 Zr1 Se7 102.53(5) 7_556 4 ?
Se6 Zr1 Se7 149.59(5) 4_545 4 ?
Se5 Zr1 Se5 92.61(5) 7_556 . ?
Se6 Zr1 Se5 80.48(4) 4_545 . ?
Se7 Zr1 Se5 90.61(4) 4 . ?
Se5 Zr1 Se3 100.43(5) 7_556 . ?
Se6 Zr1 Se3 52.11(4) 4_545 . ?
Se7 Zr1 Se3 129.40(5) 4 . ?
Se5 Zr1 Se3 132.59(5) . . ?
Se5 Zr1 Se2 95.60(5) 7_556 . ?
Se6 Zr1 Se2 131.50(5) 4_545 . ?
Se7 Zr1 Se2 51.20(4) 4 . ?
Se5 Zr1 Se2 141.81(5) . . ?
Se3 Zr1 Se2 82.26(4) . . ?
Se5 Zr1 Se4 167.21(5) 7_556 . ?
Se6 Zr1 Se4 85.71(4) 4_545 . ?
Se7 Zr1 Se4 65.42(4) 4 . ?
Se5 Zr1 Se4 91.81(4) . . ?
Se3 Zr1 Se4 85.29(4) . . ?
Se2 Zr1 Se4 73.69(4) . . ?
Se5 Zr1 Zr1 48.35(3) 7_556 7_556 ?
Se6 Zr1 Zr1 94.52(5) 4_545 7_556 ?
Se7 Zr1 Zr1 99.18(5) 4 7_556 ?
Se5 Zr1 Zr1 44.26(3) . 7_556 ?
Se3 Zr1 Zr1 129.25(5) . 7_556 ?
Se2 Zr1 Zr1 131.01(5) . 7_556 ?
Se4 Zr1 Zr1 134.82(5) . 7_556 ?
Se5 Zr1 Cs1 49.90(3) 7_556 6_556 ?
Se6 Zr1 Cs1 60.37(4) 4_545 6_556 ?
Se7 Zr1 Cs1 149.95(4) 4 6_556 ?
Se5 Zr1 Cs1 101.11(4) . 6_556 ?
Se3 Zr1 Cs1 58.51(3) . 6_556 ?
Se2 Zr1 Cs1 112.62(4) . 6_556 ?
Se4 Zr1 Cs1 140.45(4) . 6_556 ?
Zr1 Zr1 Cs1 72.18(3) 7_556 6_556 ?
Se4 Zr2 Se4 138.26(7) . 2 ?
Se4 Zr2 Se1 143.78(3) . 2 ?
Se4 Zr2 Se1 52.41(3) 2 2 ?
Se4 Zr2 Se1 52.41(3) . . ?
Se4 Zr2 Se1 143.78(3) 2 . ?
Se1 Zr2 Se1 147.95(7) 2 . ?
Se4 Zr2 Se2 76.15(4) . . ?
Se4 Zr2 Se2 81.32(4) 2 . ?
Se1 Zr2 Se2 72.17(4) 2 . ?
Se1 Zr2 Se2 127.50(4) . . ?
Se4 Zr2 Se2 81.32(4) . 2 ?
Se4 Zr2 Se2 76.15(4) 2 2 ?
Se1 Zr2 Se2 127.50(4) 2 2 ?
Se1 Zr2 Se2 72.17(4) . 2 ?
Se2 Zr2 Se2 113.55(7) . 2 ?
Se4 Zr2 Se3 123.04(4) . 2 ?
Se4 Zr2 Se3 87.18(4) 2 2 ?
Se1 Zr2 Se3 86.95(4) 2 2 ?
Se1 Zr2 Se3 70.66(4) . 2 ?
Se2 Zr2 Se3 159.06(4) . 2 ?
Se2 Zr2 Se3 80.16(3) 2 2 ?
Se4 Zr2 Se3 87.18(4) . . ?
Se4 Zr2 Se3 123.04(4) 2 . ?
Se1 Zr2 Se3 70.66(4) 2 . ?
Se1 Zr2 Se3 86.95(4) . . ?
Se2 Zr2 Se3 80.16(3) . . ?
Se2 Zr2 Se3 159.06(4) 2 . ?
Se3 Zr2 Se3 91.74(6) 2 . ?
Se4 Se1 Zr2 63.52(4) . . ?
Se4 Se1 Cs2 119.28(5) . 8_455 ?
Zr2 Se1 Cs2 115.76(4) . 8_455 ?
Se4 Se1 Cs2 124.81(5) . 4_545 ?
Zr2 Se1 Cs2 100.15(4) . 4_545 ?
Cs2 Se1 Cs2 115.21(3) 8_455 4_545 ?
Se4 Se1 Cs1 67.47(4) . . ?
Zr2 Se1 Cs1 126.01(4) . . ?
Cs2 Se1 Cs1 106.84(3) 8_455 . ?
Cs2 Se1 Cs1 89.63(3) 4_545 . ?
Se7 Se2 Zr1 63.20(5) 4 . ?
Se7 Se2 Zr2 110.21(5) 4 . ?
Zr1 Se2 Zr2 82.70(4) . . ?
Se7 Se2 Cs2 128.45(5) 4 7_556 ?
Zr1 Se2 Cs2 96.93(4) . 7_556 ?
Zr2 Se2 Cs2 113.69(4) . 7_556 ?
Se7 Se2 Cs2 96.66(5) 4 3_455 ?
Zr1 Se2 Cs2 156.47(4) . 3_455 ?
Zr2 Se2 Cs2 94.18(4) . 3_455 ?
Cs2 Se2 Cs2 105.59(3) 7_556 3_455 ?
Se6 Se3 Zr1 61.99(4) 4_545 . ?
Se6 Se3 Zr2 113.35(5) 4_545 . ?
Zr1 Se3 Zr2 82.85(4) . . ?
Se6 Se3 Cs2 66.18(4) 4_545 4_545 ?
Zr1 Se3 Cs2 121.59(4) . 4_545 ?
Zr2 Se3 Cs2 94.65(4) . 4_545 ?
Se6 Se3 Cs1 74.40(4) 4_545 6_556 ?
Zr1 Se3 Cs1 84.85(4) . 6_556 ?
Zr2 Se3 Cs1 159.59(4) . 6_556 ?
Cs2 Se3 Cs1 105.68(3) 4_545 6_556 ?
Se6 Se3 Cs2 132.90(5) 4_545 3_445 ?
Zr1 Se3 Cs2 164.82(4) . 3_445 ?
Zr2 Se3 Cs2 91.56(4) . 3_445 ?
Cs2 Se3 Cs2 72.80(3) 4_545 3_445 ?
Cs1 Se3 Cs2 96.18(3) 6_556 3_445 ?
Se1 Se4 Zr2 64.07(4) . . ?
Se1 Se4 Zr1 114.69(5) . . ?
Zr2 Se4 Zr1 82.82(4) . . ?
Se1 Se4 Cs1 74.11(4) . . ?
Zr2 Se4 Cs1 132.39(5) . . ?
Zr1 Se4 Cs1 95.44(4) . . ?
Se1 Se4 Cs2 120.25(5) . 4 ?
Zr2 Se4 Cs2 104.21(4) . 4 ?
Zr1 Se4 Cs2 121.73(4) . 4 ?
Cs1 Se4 Cs2 116.29(3) . 4 ?
Zr1 Se5 Zr1 87.39(5) 7_556 . ?
Zr1 Se5 Cs1 96.56(4) 7_556 4 ?
Zr1 Se5 Cs1 102.55(4) . 4 ?
Zr1 Se5 Cs1 160.14(5) 7_556 . ?
Zr1 Se5 Cs1 90.65(4) . . ?
Cs1 Se5 Cs1 103.15(3) 4 . ?
Zr1 Se5 Cs2 94.08(4) 7_556 . ?
Zr1 Se5 Cs2 168.38(5) . . ?
Cs1 Se5 Cs2 88.75(3) 4 . ?
Cs1 Se5 Cs2 84.05(3) . . ?
Se3 Se6 Zr1 65.91(4) 4 4 ?
Se3 Se6 Cs2 76.76(4) 4 . ?
Zr1 Se6 Cs2 133.76(5) 4 . ?
Se3 Se6 Cs1 134.14(5) 4 . ?
Zr1 Se6 Cs1 134.83(5) 4 . ?
Cs2 Se6 Cs1 90.79(3) . . ?
Se3 Se6 Cs1 123.76(5) 4 4 ?
Zr1 Se6 Cs1 91.20(4) 4 4 ?
Cs2 Se6 Cs1 87.50(3) . 4 ?
Cs1 Se6 Cs1 99.04(3) . 4 ?
Se3 Se6 Cs1 70.77(4) 4 7 ?
Zr1 Se6 Cs1 84.41(4) 4 7 ?
Cs2 Se6 Cs1 108.65(3) . 7 ?
Cs1 Se6 Cs1 72.05(3) . 7 ?
Cs1 Se6 Cs1 161.27(4) 4 7 ?
Se2 Se7 Zr1 65.60(4) 4_545 4_545 ?
Se2 Se7 Cs1 164.90(6) 4_545 . ?
Zr1 Se7 Cs1 100.53(4) 4_545 . ?
Se2 Se7 Cs1 105.13(5) 4_545 7 ?
Zr1 Se7 Cs1 123.17(5) 4_545 7 ?
Cs1 Se7 Cs1 76.83(3) . 7 ?
Se2 Se7 Cs2 101.95(5) 4_545 . ?
Zr1 Se7 Cs2 124.22(4) 4_545 . ?
Cs1 Se7 Cs2 90.77(3) . . ?
Cs1 Se7 Cs2 112.60(4) 7 . ?

loop_
_geom_bond_atom_site_label_1
_geom_bond_atom_site_label_2
_geom_bond_distance
_geom_bond_site_symmetry_2
_geom_bond_publ_flag
Cs1 Se5 3.5267(15) 4_545 ?
Cs1 Se4 3.5463(13) . ?
Cs1 Se7 3.6123(15) . ?
Cs1 Se1 3.6926(15) . ?
Cs1 Se7 3.7100(15) 7 ?
Cs1 Se6 3.7275(14) . ?
Cs1 Se5 3.8911(15) . ?
Cs1 Se6 3.9167(15) 4_545 ?
Cs1 Se3 3.9222(14) 6 ?
Cs1 Se6 4.0009(16) 7 ?
Cs1 Cs1 4.5505(15) 7 ?
Cs1 Zr1 4.5807(14) 6 ?
Cs2 Se6 3.6015(15) . ?
Cs2 Se2 3.6076(15) 7_556 ?
Cs2 Se1 3.6297(15) 8_556 ?
Cs2 Se4 3.6438(14) 4_545 ?
Cs2 Se1 3.6911(15) 4 ?
Cs2 Se7 3.7183(15) . ?
Cs2 Se3 3.8324(14) 4 ?
Cs2 Se5 3.9046(16) . ?
Cs2 Se3 3.9792(15) 3 ?
Cs2 Se2 3.9799(15) 3_545 ?
Cs2 Cs2 4.6370(16) 2_655 ?
Cs2 Cs1 5.2040(13) 4 ?
Zr1 Se5 2.5479(16) 7_556 ?
Zr1 Se6 2.6544(16) 4_545 ?
Zr1 Se7 2.7232(16) 4 ?
Zr1 Se5 2.7280(16) . ?
Zr1 Se3 2.7447(15) . ?
Zr1 Se2 2.7786(16) . ?
Zr1 Se4 2.8823(16) . ?
Zr1 Zr1 3.647(2) 7_556 ?
Zr1 Cs1 4.5807(14) 6_556 ?
Zr2 Se4 2.6950(13) . ?
Zr2 Se4 2.6950(13) 2 ?
Zr2 Se1 2.7078(12) 2 ?
Zr2 Se1 2.7078(12) . ?
Zr2 Se2 2.8093(14) . ?
Zr2 Se2 2.8093(14) 2 ?
Zr2 Se3 2.8338(15) 2 ?
Zr2 Se3 2.8338(15) . ?
Se1 Se4 2.3857(15) . ?
Se1 Cs2 3.6297(15) 8_455 ?
Se1 Cs2 3.6911(15) 4_545 ?
Se2 Se7 2.3778(16) 4 ?
Se2 Cs2 3.6076(15) 7_556 ?
Se2 Cs2 3.9799(15) 3_455 ?
Se3 Se6 2.3727(16) 4_545 ?
Se3 Cs2 3.8324(14) 4_545 ?
Se3 Cs1 3.9222(14) 6_556 ?
Se3 Cs2 3.9792(15) 3_445 ?
Se4 Cs2 3.6438(14) 4 ?
Se5 Zr1 2.5479(16) 7_556 ?
Se5 Cs1 3.5267(15) 4 ?
Se6 Se3 2.3727(16) 4 ?
Se6 Zr1 2.6544(16) 4 ?
Se6 Cs1 3.9167(15) 4 ?
Se6 Cs1 4.0009(16) 7 ?
Se7 Se2 2.3778(16) 4_545 ?
Se7 Zr1 2.7232(16) 4_545 ?
Se7 Cs1 3.7100(15) 7 ?
